data_2214872
loop_
_publ_author_name
'Turnbull, Mark M.'

_publ_section_title
;
 <i>catena</i>-Poly[<i>N</i>-methylmorpholinium
 [nickelate(II)-tri-\m-chlorido]]
;
_journal_coeditor_code TK2175
_journal_issue 8
_journal_name_full 'Acta Crystallographica Section E'
_journal_page_first m2148
_journal_page_last m2148
_journal_paper_doi 10.1107/S1600536807033788
_journal_volume 63
_journal_year 2007
_chemical_formula_iupac '(C5 H12 N O) [Ni Cl3]'
_chemical_formula_moiety 'C5 H12 N O +, Cl3 Ni -'
_chemical_formula_sum 'C5 H12 Cl3 N Ni O'
_chemical_formula_weight 267.22
_chemical_name_systematic
;
catena-Poly[N-methylmorpholinium [nickelate(II)-tri-\m-chlorido]]
;
_space_group_IT_number 62
_symmetry_cell_setting orthorhombic
_symmetry_space_group_name_Hall '-P 2ac 2n'
_symmetry_space_group_name_H-M 'P n m a'
_atom_sites_solution_hydrogens geom
_atom_sites_solution_primary direct
_atom_sites_solution_secondary difmap
_audit_creation_method SHELXL-97
_cell_angle_alpha 90
_cell_angle_beta 90
_cell_angle_gamma 90
_cell_formula_units_Z 4
_cell_length_a 6.119(3)
_cell_length_b 10.220(6)
_cell_length_c 14.401(8)
_cell_measurement_reflns_used 21
_cell_measurement_temperature 160(2)
_cell_measurement_theta_max 13.7
_cell_measurement_theta_min 2.5
_cell_volume 900.6(9)
_computing_cell_refinement XSCANS
_computing_data_collection 'XSCANS (Siemens, 1992)'
_computing_data_reduction 'SHELXTL (Siemens, 1990)'
_computing_molecular_graphics 'SHELXTL (Siemens, 1990)'
_computing_publication_material SHELXTL
_computing_structure_refinement 'SHELXL97 (Sheldrick, 1997)'
_computing_structure_solution 'SHELXS97 (Sheldrick, 1997)'
_diffrn_ambient_temperature 160(2)
_diffrn_measured_fraction_theta_full 1.000
_diffrn_measured_fraction_theta_max 1.000
_diffrn_measurement_device_type 'Siemens P4'
_diffrn_measurement_method \w
_diffrn_radiation_monochromator graphite
_diffrn_radiation_source 'fine-focus sealed tube'
_diffrn_radiation_type MoK\a
_diffrn_radiation_wavelength 0.71073
_diffrn_reflns_av_R_equivalents 0.050
_diffrn_reflns_av_sigmaI/netI 0.068
_diffrn_reflns_limit_h_max 3
_diffrn_reflns_limit_h_min -8
_diffrn_reflns_limit_k_max 14
_diffrn_reflns_limit_k_min -1
_diffrn_reflns_limit_l_max 20
_diffrn_reflns_limit_l_min -1
_diffrn_reflns_number 2281
_diffrn_reflns_theta_full 30.0
_diffrn_reflns_theta_max 30.0
_diffrn_reflns_theta_min 2.4
_diffrn_standards_decay_% 3.7
_diffrn_standards_interval_count 97
_diffrn_standards_number 3
_exptl_absorpt_coefficient_mu 2.985
_exptl_absorpt_correction_T_max 0.742
_exptl_absorpt_correction_T_min 0.654
_exptl_absorpt_correction_type psi-scan
_exptl_absorpt_process_details '(SHELXTL; Siemens, 1990)'
_exptl_crystal_colour yellow
_exptl_crystal_density_diffrn 1.971
_exptl_crystal_density_method 'not measured'
_exptl_crystal_description rod
_exptl_crystal_F_000 544
_exptl_crystal_size_max .40
_exptl_crystal_size_mid .10
_exptl_crystal_size_min .10
_refine_diff_density_max 0.61
_refine_diff_density_min -0.98
_refine_ls_extinction_method none
_refine_ls_goodness_of_fit_ref 1.02
_refine_ls_hydrogen_treatment mixed
_refine_ls_matrix_type full
_refine_ls_number_parameters 60
_refine_ls_number_reflns 1384
_refine_ls_number_restraints 0
_refine_ls_restrained_S_all 1.02
_refine_ls_R_factor_all 0.094
_refine_ls_R_factor_gt 0.050
_refine_ls_shift/su_max 0.000
_refine_ls_shift/su_mean 0.000
_refine_ls_structure_factor_coef Fsqd
_refine_ls_weighting_details 'calc w=1/[\s^2^(Fo^2^)+(0.0431P)^2^] where P=(Fo^2^+2Fc^2^)/3'
_refine_ls_weighting_scheme calc
_refine_ls_wR_factor_gt 0.092
_refine_ls_wR_factor_ref 0.106
_reflns_number_gt 888
_reflns_number_total 1384
_reflns_threshold_expression I>2\s(I)
_cod_data_source_file tk2175.cif
_cod_data_source_block I
_cod_database_code 2214872
_cod_database_fobs_code 2214872

loop_
_symmetry_equiv_pos_as_xyz
'x, y, z'
'-x+1/2, -y, z+1/2'
'-x, y+1/2, -z'
'x+1/2, -y+1/2, -z+1/2'
'-x, -y, -z'
'x-1/2, y, -z-1/2'
'x, -y-1/2, z'
'-x-1/2, y-1/2, z-1/2'

loop_
_atom_site_type_symbol
_atom_site_label
_atom_site_fract_x
_atom_site_fract_y
_atom_site_fract_z
_atom_site_U_iso_or_equiv
_atom_site_adp_type
_atom_site_calc_flag
_atom_site_refinement_flags
_atom_site_occupancy
Ni Ni 0.11686(14) 0.2500 0.25034(5) 0.01101(17) Uani d S 1
Cl Cl1 -0.1351(2) 0.2500 0.37571(8) 0.0147(3) Uani d S 1
Cl Cl2 0.36888(16) 0.09476(9) 0.32313(6) 0.0131(2) Uani d . 1
N N1 -0.6499(9) 0.2500 0.5313(3) 0.0153(10) Uani d S 1
H H1 -0.641(10) 0.2500 0.473(4) 0.018 Uiso d S 1
C C2 -0.7788(7) 0.1295(4) 0.5539(3) 0.0161(8) Uani d . 1
H H2A -0.6865 0.0529 0.5473 0.019 Uiso calc R 1
H H2B -0.8998 0.1211 0.5108 0.019 Uiso calc R 1
C C3 -0.8655(7) 0.1365(4) 0.6519(3) 0.0189(8) Uani d . 1
H H3A -0.9530 0.0594 0.6645 0.023 Uiso calc R 1
H H3B -0.7438 0.1370 0.6951 0.023 Uiso calc R 1
O O4 -0.9946(7) 0.2500 0.6661(3) 0.0222(10) Uani d S 1
C C7 -0.4300(10) 0.2500 0.5764(4) 0.0199(13) Uani d S 1
H H7A -0.4472 0.2500 0.6426 0.024 Uiso calc SR 1
H H7B -0.3507 0.3267 0.5578 0.024 Uiso calc PR 0.50
H H7C -0.3507 0.1733 0.5578 0.024 Uiso calc PR 0.50

loop_
_atom_site_aniso_label
_atom_site_aniso_U_11
_atom_site_aniso_U_22
_atom_site_aniso_U_33
_atom_site_aniso_U_12
_atom_site_aniso_U_13
_atom_site_aniso_U_23
Ni 0.0094(3) 0.0142(3) 0.0095(3) 0.000 0.0004(3) 0.000
Cl1 0.0113(6) 0.0233(7) 0.0096(5) 0.000 -0.0013(6) 0.000
Cl2 0.0127(4) 0.0135(4) 0.0132(4) 0.0000(4) 0.0001(4) 0.0009(3)
N1 0.015(2) 0.023(2) 0.0074(19) 0.000 0.002(2) 0.000
C2 0.0182(19) 0.0114(19) 0.0186(19) -0.0012(17) -0.0048(17) 0.0011(17)
C3 0.019(2) 0.0194(19) 0.0179(18) -0.004(2) 0.0011(19) 0.0057(15)
O4 0.016(2) 0.029(3) 0.022(2) 0.000 0.0073(19) 0.000
C7 0.017(3) 0.025(3) 0.017(3) 0.000 0.001(2) 0.000

loop_
_atom_type_symbol
_atom_type_description
_atom_type_scat_dispersion_real
_atom_type_scat_dispersion_imag
_atom_type_scat_source
C C 0.0033 0.0016 'International Tables Vol C Tables 4.2.6.8 and 6.1.1.4'
H H 0.0000 0.0000 'International Tables Vol C Tables 4.2.6.8 and 6.1.1.4'
N N 0.0061 0.0033 'International Tables Vol C Tables 4.2.6.8 and 6.1.1.4'
O O 0.0106 0.0060 'International Tables Vol C Tables 4.2.6.8 and 6.1.1.4'
Cl Cl 0.1484 0.1585 'International Tables Vol C Tables 4.2.6.8 and 6.1.1.4'
Ni Ni 0.3393 1.1124 'International Tables Vol C Tables 4.2.6.8 and 6.1.1.4'

loop_
_geom_angle_atom_site_label_1
_geom_angle_atom_site_label_2
_geom_angle_atom_site_label_3
_geom_angle_site_symmetry_1
_geom_angle_site_symmetry_3
_geom_angle
Cl1 Ni Cl1 6_656 . 179.41(7)
Cl1 Ni Cl2 6_656 6_556 93.80(5)
Cl1 Ni Cl2 . 4_455 85.75(5)
Cl2 Ni Cl2 6_556 4_455 81.24(6)
Cl1 Ni Cl2 6_656 . 85.66(5)
Cl1 Ni Cl2 . . 94.78(5)
Cl2 Ni Cl2 6_556 . 98.99(5)
Cl2 Ni Cl2 4_455 . 179.43(5)
Cl2 Ni Cl2 7_565 . 80.79(6)
Ni Cl1 Ni 6_556 . 80.39(6)
Ni Cl2 Ni 6_656 . 77.55(5)
C7 N1 C2 . . 112.3(3)
C2 N1 C2 . 7_565 110.5(5)
C7 N1 H1 . . 112(5)
C2 N1 H1 . . 105(2)
N1 C2 C3 . . 110.4(4)
N1 C2 H2A . . 109.6
C3 C2 H2A . . 109.6
N1 C2 H2B . . 109.6
C3 C2 H2B . . 109.6
H2A C2 H2B . . 108.1
O4 C3 C2 . . 111.7(4)
O4 C3 H3A . . 109.3
C2 C3 H3A . . 109.3
O4 C3 H3B . . 109.3
C2 C3 H3B . . 109.3
H3A C3 H3B . . 107.9
C3 O4 C3 7_565 . 109.8(4)
N1 C7 H7A . . 109.5
N1 C7 H7B . . 109.5
H7A C7 H7B . . 109.5
N1 C7 H7C . . 109.5
H7A C7 H7C . . 109.5
H7B C7 H7C . . 109.5

loop_
_geom_bond_atom_site_label_1
_geom_bond_atom_site_label_2
_geom_bond_site_symmetry_2
_geom_bond_distance
Ni Cl1 6_656 2.3664(18)
Ni Cl1 . 2.3739(19)
Ni Cl2 4_455 2.4371(14)
Ni Cl2 . 2.4483(14)
N1 C7 . 1.494(8)
N1 C2 . 1.499(5)
N1 H1 . 0.85(6)
C2 C3 . 1.510(6)
C2 H2A . 0.9700
C2 H2B . 0.9700
C3 O4 . 1.418(5)
C3 H3A . 0.9700
C3 H3B . 0.9700
C7 H7A . 0.9600
C7 H7B . 0.9600
C7 H7C . 0.9600

loop_
_geom_hbond_atom_site_label_D
_geom_hbond_atom_site_label_H
_geom_hbond_atom_site_label_A
_geom_hbond_site_symmetry_A
_geom_hbond_distance_DH
_geom_hbond_distance_HA
_geom_hbond_distance_DA
_geom_hbond_angle_DHA
N1 H1 Cl2 1_455 0.85(6) 2.67(5) 3.393(4) 143.5(9)

loop_
_geom_torsion_atom_site_label_1
_geom_torsion_atom_site_label_2
_geom_torsion_atom_site_label_3
_geom_torsion_atom_site_label_4
_geom_torsion_site_symmetry_1
_geom_torsion_site_symmetry_4
_geom_torsion
Cl2 Ni Cl1 Ni 6_556 6_556 -40.75(3)
Cl2 Ni Cl1 Ni 4_455 6_556 40.75(3)
Cl2 Ni Cl1 Ni 7_565 6_556 139.44(3)
Cl2 Ni Cl1 Ni . 6_556 -139.44(3)
Cl1 Ni Cl2 Ni 6_656 6_656 39.73(3)
Cl1 Ni Cl2 Ni . 6_656 -140.65(4)
Cl2 Ni Cl2 Ni 6_556 6_656 132.91(5)
Cl2 Ni Cl2 Ni 7_565 6_656 -46.57(4)
C7 N1 C2 C3 . . 75.1(5)
C2 N1 C2 C3 7_565 . -51.2(6)
N1 C2 C3 O4 . . 56.8(5)
C2 C3 O4 C3 . 7_565 -61.6(5)
